data_4314123
loop_
_publ_author_name
'Fiona H. Fry'
'Paul Jensen'
'Christopher M. Kepert'
'Leone Spiccia'

_publ_contact_author
; 
Dr Leone Spiccia 
School of Chemistry 
P.O. Box 23 
Monash University 
Clayton, Vic. 3800 
AUSTRALIA 
;
_publ_contact_author_email ' leone.spiccia@sci.monash.edu.au '
_publ_contact_author_fax ' +61 3 9905 4597 '
_publ_section_title
;
 Macrocyclic Copper(II) and Zinc(II) Complexes Incorporating Phosphate
 Esters
;
_journal_name_full 'Inorganic Chemistry'
_journal_page_first 5637
_journal_page_last 5644
_journal_paper_doi 10.1021/ic026091d
_journal_volume 42
_journal_year 2003
_chemical_formula_sum 'C24 H57 Cl2 N6 O17 P Zn2'
_chemical_formula_weight 934.38
_space_group_IT_number 14
_symmetry_cell_setting monoclinic
_symmetry_Int_Tables_number 14
_symmetry_space_group_name_Hall '-P 2ybc'
_symmetry_space_group_name_H-M 'P 1 21/c 1'
_cell_angle_alpha 90
_cell_angle_beta 102.0072(9)
_cell_angle_gamma 90
_cell_formula_units_Z 4
_cell_length_a 13.6248(2)
_cell_length_b 11.6002(2)
_cell_length_c 25.9681(4)
_cell_measurement_reflns_used 945
_cell_measurement_temperature 123
_cell_volume 4014.47(11)
_computing_cell_refinement 'HKL Scalepack (Otwinowski & Minor, 1997)'
_computing_data_collection 'Collect (Nonius Bv, 1997 - 2000)'
_computing_data_reduction 'HKL Denzo and Scalepack (Otwinowski & Minor, 1997'
_computing_publication_material teXsan
_computing_structure_refinement teXsan
_computing_structure_solution teXsan
_diffrn_ambient_temperature 123
_diffrn_measurement_device '95mm CCD camera on \k-goniostat'
_diffrn_measurement_method 'psi and omega scans'
_diffrn_radiation_detector 'Nonius Kappa CCD'
_diffrn_radiation_monochromator graphite
_diffrn_radiation_source 'X-ray tube'
_diffrn_radiation_type MoKalpha
_diffrn_radiation_wavelength 0.7107
_diffrn_reflns_limit_h_max 17
_diffrn_reflns_limit_h_min 0
_diffrn_reflns_limit_k_max 15
_diffrn_reflns_limit_k_min 0
_diffrn_reflns_limit_l_max 32
_diffrn_reflns_limit_l_min -33
_diffrn_reflns_number 9565
_diffrn_reflns_theta_max 27.5
_diffrn_reflns_theta_min 2.3
_exptl_absorpt_coefficient_mu 1.442
_exptl_absorpt_correction_type none
_exptl_crystal_colour colorless
_exptl_crystal_density_diffrn 1.546
_exptl_crystal_description 'triangular pyramidal'
_exptl_crystal_F_000 1952.00
_exptl_crystal_size_max 0.250
_exptl_crystal_size_mid 0.220
_exptl_crystal_size_min 0.180
_refine_diff_density_max 1.22
_refine_diff_density_min -0.81
_refine_ls_extinction_method none
_refine_ls_goodness_of_fit_obs 2.906
_refine_ls_hydrogen_treatment noref
_refine_ls_matrix_type full
_refine_ls_number_parameters 469
_refine_ls_number_reflns 6841
_refine_ls_number_restraints 0
_refine_ls_R_factor_obs 0.0394
_refine_ls_shift/esd_max 0.0050
_refine_ls_structure_factor_coef F
_refine_ls_weighting_scheme sigma
_refine_ls_wR_factor_obs 0.0410
_reflns_number_observed 6841
_reflns_number_total 9565
_reflns_observed_criterion 3.00
_cod_data_source_file ic026091dsi20030612_085525_2.cif
_cod_data_source_block '[Zn2(Me3tacn)2(H2O)4(Ph-PO3)](ClO4)2.H2O'
_cod_depositor_comments
;
The following automatic conversions were performed:

'_atom_site_thermal_displace_type' tag value 'Uij' was replaced with
'Uani' value 99 times.

Automatic conversion script
Id: cif_fix_values 1646 2011-03-28 12:23:43Z adriana 
;
_cod_original_cell_volume 4014.5(1)
_cod_original_sg_symbol_H-M 'P 21/c'
_cod_original_formula_sum 'C24 H57 Cl2 N6 O17 P Zn2 '
_cod_database_code 4314123

loop_
_symmetry_equiv_pos_as_xyz
' +x, +y, +z'
' -x,1/2+y,1/2-z'
' -x, -y, -z'
' +x,1/2-y,1/2+z'

loop_
_atom_site_aniso_label
_atom_site_aniso_U_11
_atom_site_aniso_U_22
_atom_site_aniso_U_33
_atom_site_aniso_U_12
_atom_site_aniso_U_13
_atom_site_aniso_U_23
Zn(1) 0.0141(2) 0.0181(2) 0.0144(2) 0.0046(2) 0.0013(1) -0.0007(2)
Zn(2) 0.0139(2) 0.0160(2) 0.0147(2) 0.0034(2) 0.0024(1) -0.0012(2)
Cl(1) 0.0245(4) 0.0279(5) 0.0235(4) -0.0032(4) 0.0070(4) -0.0037(4)
Cl(2) 0.0329(5) 0.0296(5) 0.0297(5) 0.0021(4) 0.0120(4) -0.0007(4)
P(1) 0.0128(4) 0.0158(4) 0.0146(4) 0.0029(3) 0.0015(3) 0.0005(3)
O(1) 0.013(1) 0.017(1) 0.027(1) 0.0023(9) 0.0006(9) 0.0025(10)
O(2) 0.015(1) 0.019(1) 0.020(1) 0.0025(9) 0.0063(9) -0.0040(9)
O(3) 0.024(1) 0.021(1) 0.013(1) -0.0024(10) 0.0047(9) -0.0006(9)
O(4) 0.015(1) 0.018(1) 0.020(1) 0.0016(9) 0.0007(9) -0.0008(9)
O(5) 0.018(1) 0.019(1) 0.023(1) -0.0003(9) 0.0019(9) -0.0001(10)
O(6) 0.032(1) 0.041(1) 0.024(1) 0.011(1) 0.010(1) -0.004(1)
O(7) 0.025(1) 0.028(1) 0.022(1) 0.009(1) 0.0061(10) 0.006(1)
O(8) 0.019(1) 0.017(1) 0.020(1) -0.0021(9) 0.0031(9) -0.0022(9)
O(9) 0.047(2) 0.040(2) 0.090(2) 0.010(1) -0.012(2) -0.029(2)
O(10) 0.050(2) 0.048(2) 0.034(2) -0.015(1) 0.006(1) -0.014(1)
O(11) 0.029(1) 0.056(2) 0.054(2) -0.003(1) 0.022(1) -0.006(1)
O(12) 0.049(2) 0.114(3) 0.034(2) -0.013(2) 0.014(1) 0.020(2)
O(13) 0.121(3) 0.156(4) 0.036(2) 0.008(3) -0.022(2) -0.005(2)
O(14) 0.112(3) 0.030(2) 0.196(4) 0.003(2) 0.086(3) 0.008(2)
O(15) 0.091(2) 0.109(3) 0.073(2) 0.049(2) 0.067(2) 0.028(2)
O(16) 0.039(2) 0.057(2) 0.070(2) 0.014(1) 0.016(1) 0.005(2)
O(17) 0.060(2) 0.082(2) 0.023(1) 0.038(2) 0.008(1) 0.006(1)
N(1) 0.021(1) 0.023(1) 0.019(1) 0.006(1) 0.005(1) 0.000(1)
N(2) 0.022(1) 0.023(2) 0.020(1) 0.004(1) -0.004(1) -0.002(1)
N(3) 0.027(1) 0.024(1) 0.017(1) 0.006(1) -0.002(1) 0.002(1)
N(4) 0.024(1) 0.028(2) 0.021(2) -0.001(1) 0.001(1) -0.007(1)
N(5) 0.017(1) 0.016(1) 0.021(1) 0.003(1) 0.003(1) 0.000(1)
N(6) 0.022(1) 0.023(1) 0.022(2) 0.002(1) 0.008(1) -0.003(1)
C(1) 0.019(2) 0.040(2) 0.031(2) -0.002(2) 0.012(2) -0.004(2)
C(2) 0.020(2) 0.040(2) 0.041(2) -0.003(2) 0.004(2) 0.000(2)
C(3) 0.035(2) 0.039(2) 0.023(2) 0.003(2) -0.012(2) 0.001(2)
C(4) 0.036(2) 0.036(2) 0.028(2) 0.009(2) -0.009(2) 0.006(2)
C(5) 0.033(2) 0.022(2) 0.028(2) 0.009(2) -0.003(2) -0.003(2)
C(6) 0.033(2) 0.032(2) 0.031(2) 0.014(2) 0.006(2) -0.008(2)
C(7) 0.027(2) 0.036(2) 0.020(2) 0.004(2) 0.006(2) -0.003(2)
C(8) 0.036(2) 0.028(2) 0.036(2) -0.002(2) -0.008(2) -0.012(2)
C(9) 0.047(2) 0.032(2) 0.030(2) 0.004(2) 0.004(2) 0.011(2)
C(10) 0.032(2) 0.024(2) 0.042(2) -0.006(2) 0.004(2) -0.008(2)
C(11) 0.034(2) 0.017(2) 0.037(2) 0.000(2) 0.007(2) 0.003(2)
C(12) 0.023(2) 0.034(2) 0.028(2) 0.014(2) 0.007(2) 0.001(2)
C(13) 0.017(2) 0.032(2) 0.034(2) 0.007(2) 0.004(2) 0.003(2)
C(14) 0.037(2) 0.032(2) 0.034(2) 0.003(2) 0.016(2) -0.011(2)
C(15) 0.037(2) 0.037(2) 0.023(2) 0.006(2) 0.005(2) -0.015(2)
C(16) 0.024(2) 0.046(2) 0.033(2) -0.005(2) -0.003(2) -0.014(2)
C(17) 0.020(2) 0.024(2) 0.024(2) 0.003(1) 0.005(1) 0.007(1)
C(18) 0.024(2) 0.035(2) 0.030(2) 0.003(2) 0.013(2) 0.003(2)
C(19) 0.019(2) 0.021(2) 0.022(2) 0.005(1) 0.010(1) 0.001(1)
C(20) 0.024(2) 0.023(2) 0.023(2) 0.006(2) 0.009(1) 0.001(1)
C(21) 0.029(2) 0.022(2) 0.041(2) -0.003(2) 0.014(2) -0.010(2)
C(22) 0.041(2) 0.019(2) 0.056(3) 0.004(2) 0.032(2) 0.000(2)
C(23) 0.030(2) 0.030(2) 0.039(2) 0.017(2) 0.020(2) 0.015(2)
C(24) 0.021(2) 0.030(2) 0.023(2) 0.007(2) 0.011(1) 0.003(2)

loop_
_atom_site_label
_atom_site_fract_x
_atom_site_fract_y
_atom_site_fract_z
_atom_site_U_iso_or_equiv
_atom_site_thermal_displace_type
_atom_site_calc_flag
_atom_site_calc_attached_atom
Zn(1) 0.62644(2) 0.12309(3) 0.88183(1) 0.01576(10) Uani ? ?
Zn(2) 0.94477(2) -0.17456(3) 0.89343(1) 0.01497(9) Uani ? ?
Cl(1) 0.62520(6) 0.12498(7) 0.67124(3) 0.0250(2) Uani ? ?
Cl(2) 0.96623(6) 0.21941(7) 0.33025(3) 0.0299(2) Uani ? ?
P(1) 0.77367(5) -0.06243(7) 0.95091(3) 0.0146(2) Uani ? ?
O(1) 0.6721(1) -0.0195(2) 0.92299(8) 0.0196(6) Uani ? ?
O(2) 0.8176(1) -0.1491(2) 0.91927(8) 0.0179(6) Uani ? ?
O(3) 0.7578(1) -0.1266(2) 1.00432(8) 0.0194(6) Uani ? ?
O(4) 0.8455(1) 0.0349(2) 0.97308(8) 0.0178(6) Uani ? ?
O(5) 0.7601(1) 0.2144(2) 0.91916(8) 0.0207(6) Uani ? ?
O(6) 0.7005(2) 0.0678(2) 0.81901(9) 0.0315(7) Uani ? ?
O(7) 0.8972(1) -0.0411(2) 0.83131(8) 0.0246(6) Uani ? ?
O(8) 1.0128(1) -0.0283(2) 0.93568(8) 0.0187(6) Uani ? ?
O(9) 0.6539(2) 0.0066(2) 0.6669(1) 0.0624(10) Uani ? ?
O(10) 0.6917(2) 0.1762(2) 0.71577(10) 0.0444(8) Uani ? ?
O(11) 0.5239(2) 0.1304(2) 0.6773(1) 0.0442(8) Uani ? ?
O(12) 0.6342(2) 0.1838(3) 0.6249(1) 0.065(1) Uani ? ?
O(13) 0.9093(3) 0.1737(4) 0.2835(1) 0.110(2) Uani ? ?
O(14) 0.9998(3) 0.3301(3) 0.3205(2) 0.105(2) Uani ? ?
O(15) 0.9087(2) 0.2145(3) 0.3689(1) 0.084(1) Uani ? ?
O(16) 1.0506(2) 0.1441(2) 0.3463(1) 0.0546(9) Uani ? ?
O(17) 0.1665(2) 0.0828(3) 0.27185(10) 0.0550(9) Uani ? ?
N(1) 0.5423(2) 0.1784(2) 0.93993(10) 0.0210(7) Uani ? ?
N(2) 0.4822(2) 0.0521(2) 0.8441(1) 0.0227(7) Uani ? ?
N(3) 0.5636(2) 0.2789(2) 0.84167(10) 0.0235(7) Uani ? ?
N(4) 0.8847(2) -0.3195(2) 0.8440(1) 0.0247(8) Uani ? ?
N(5) 0.9926(2) -0.3099(2) 0.95195(10) 0.0181(7) Uani ? ?
N(6) 1.0823(2) -0.2239(2) 0.8691(1) 0.0218(7) Uani ? ?
C(1) 0.4655(2) 0.0868(3) 0.9362(1) 0.0292(10) Uani ? ?
C(2) 0.4115(2) 0.0665(3) 0.8798(1) 0.034(1) Uani ? ?
C(3) 0.4549(3) 0.1218(3) 0.7959(1) 0.035(1) Uani ? ?
C(4) 0.4650(3) 0.2498(3) 0.8066(1) 0.035(1) Uani ? ?
C(5) 0.5517(3) 0.3525(3) 0.8867(1) 0.0291(10) Uani ? ?
C(6) 0.4987(3) 0.2933(3) 0.9241(1) 0.032(1) Uani ? ?
C(7) 0.6041(2) 0.1835(3) 0.9940(1) 0.0276(10) Uani ? ?
C(8) 0.4909(3) -0.0712(3) 0.8303(1) 0.036(1) Uani ? ?
C(9) 0.6285(3) 0.3399(3) 0.8111(1) 0.037(1) Uani ? ?
C(10) 0.8960(3) -0.4241(3) 0.8778(1) 0.033(1) Uani ? ?
C(11) 0.9124(3) -0.3960(3) 0.9356(1) 0.0292(10) Uani ? ?
C(12) 1.0928(2) -0.3517(3) 0.9476(1) 0.0285(10) Uani ? ?
C(13) 1.1463(2) -0.2654(3) 0.9195(1) 0.0278(10) Uani ? ?
C(14) 1.0607(3) -0.3193(3) 0.8300(1) 0.033(1) Uani ? ?
C(15) 0.9501(3) -0.3254(3) 0.8050(1) 0.033(1) Uani ? ?
C(16) 0.7788(2) -0.3036(3) 0.8181(1) 0.035(1) Uani ? ?
C(17) 0.9926(2) -0.2714(3) 1.0060(1) 0.0226(9) Uani ? ?
C(18) 1.1332(2) -0.1269(3) 0.8481(1) 0.0288(10) Uani ? ?
C(19) 0.7225(2) -0.2384(3) 1.0055(1) 0.0197(9) Uani ? ?
C(20) 0.6522(2) -0.2862(3) 0.9648(1) 0.0226(9) Uani ? ?
C(21) 0.6203(2) -0.3980(3) 0.9693(1) 0.030(1) Uani ? ?
C(22) 0.6582(3) -0.4618(3) 1.0140(2) 0.035(1) Uani ? ?
C(23) 0.7276(3) -0.4141(3) 1.0543(1) 0.031(1) Uani ? ?
C(24) 0.7602(2) -0.3017(3) 1.0502(1) 0.0240(9) Uani ? ?
H(1) 0.4972 0.0171 0.9501 0.0350 Uani ? ?
H(2) 0.4178 0.1089 0.9564 0.0350 Uani ? ?
H(3) 0.3692 0.1305 0.8685 0.0407 Uani ? ?
H(4) 0.3719 -0.0013 0.8786 0.0407 Uani ? ?
H(5) 0.4976 0.1016 0.7728 0.0419 Uani ? ?
H(6) 0.3873 0.1061 0.7796 0.0419 Uani ? ?
H(7) 0.4125 0.2741 0.8230 0.0432 Uani ? ?
H(8) 0.4598 0.2893 0.7740 0.0432 Uani ? ?
H(9) 0.6164 0.3753 0.9053 0.0347 Uani ? ?
H(10) 0.5144 0.4194 0.8732 0.0347 Uani ? ?
H(11) 0.4300 0.2844 0.9077 0.0386 Uani ? ?
H(12) 0.5038 0.3400 0.9547 0.0386 Uani ? ?
H(13) 0.6363 0.1108 1.0025 0.0338 Uani ? ?
H(14) 0.6536 0.2417 0.9958 0.0338 Uani ? ?
H(15) 0.5627 0.1999 1.0182 0.0338 Uani ? ?
H(16) 0.4286 -0.0974 0.8101 0.0425 Uani ? ?
H(17) 0.5416 -0.0798 0.8104 0.0425 Uani ? ?
H(18) 0.5081 -0.1157 0.8617 0.0425 Uani ? ?
H(19) 0.6920 0.3547 0.8329 0.0443 Uani ? ?
H(20) 0.6366 0.2934 0.7820 0.0443 Uani ? ?
H(21) 0.5978 0.4109 0.7982 0.0443 Uani ? ?
H(22) 0.8372 -0.4692 0.8682 0.0400 Uani ? ?
H(23) 0.9522 -0.4667 0.8716 0.0400 Uani ? ?
H(24) 0.9306 -0.4650 0.9551 0.0351 Uani ? ?
H(25) 0.8519 -0.3669 0.9429 0.0351 Uani ? ?
H(26) 1.1319 -0.3650 0.9819 0.0349 Uani ? ?
H(27) 1.0856 -0.4224 0.9284 0.0349 Uani ? ?
H(28) 1.2046 -0.3006 0.9120 0.0334 Uani ? ?
H(29) 1.1650 -0.2011 0.9420 0.0334 Uani ? ?
H(30) 1.0976 -0.3062 0.8033 0.0396 Uani ? ?
H(31) 1.0805 -0.3899 0.8472 0.0396 Uani ? ?
H(32) 0.9376 -0.3956 0.7860 0.0390 Uani ? ?
H(33) 0.9340 -0.2623 0.7811 0.0390 Uani ? ?
H(34) 0.7721 -0.2343 0.7985 0.0435 Uani ? ?
H(35) 0.7586 -0.3671 0.7950 0.0435 Uani ? ?
H(36) 0.7393 -0.3010 0.8439 0.0435 Uani ? ?
H(37) 1.0043 -0.3356 1.0290 0.0270 Uani ? ?
H(38) 1.0443 -0.2160 1.0163 0.0270 Uani ? ?
H(39) 0.9296 -0.2379 1.0069 0.0270 Uani ? ?
H(40) 1.1958 -0.1522 0.8419 0.0347 Uani ? ?
H(41) 1.0923 -0.1004 0.8160 0.0347 Uani ? ?
H(42) 1.1435 -0.0656 0.8730 0.0347 Uani ? ?
H(43) 0.6264 -0.2419 0.9342 0.0269 Uani ? ?
H(44) 0.5720 -0.4314 0.9416 0.0357 Uani ? ?
H(45) 0.6351 -0.5385 1.0167 0.0415 Uani ? ?
H(46) 0.7538 -0.4575 1.0851 0.0381 Uani ? ?
H(47) 0.8076 -0.2678 1.0781 0.0282 Uani ? ?

loop_
_atom_type_symbol
_atom_type_oxidation_number
_atom_type_number_in_cell
_atom_type_scat_dispersion_real
_atom_type_scat_dispersion_imag
_atom_type_scat_source
Zn 0 8 0.284 1.430 'International Tables'
C 0 96 0.003 0.002 'International Tables'
Cl 0 8 0.148 0.159 'International Tables'
O 0 68 0.011 0.006 'International Tables'
N 0 24 0.006 0.003 'International Tables'
P 0 4 0.102 0.094 'International Tables'
H 0 228 0.000 0.000 'International Tables'
